data_2011199
loop_
_publ_author_name
'Freire, Eleonora'
'Baggio, Sergio'
'Baggio, Ricardo '
'Mariezcurrena, Ra\'ul'

_publ_section_title
;Bis(1,10-phenanthroline-<i>N</i>,<i>N</i>')(thiosulfato-<i>O</i>,<i>S</i>)nickel(II)--water--methanol
 (1/0.92/1.4) and
 bis(2,2'-bipyridyl-<i>N</i>,<i>N</i>')(thiosulfato-<i>O</i>,<i>S</i>)nickel(II)--water--methanol
 (1/2/0.55)
;
_journal_issue 8
_journal_name_full 'Acta Crystallographica Section C'
_journal_page_first 926
_journal_page_last 929
_journal_paper_doi 10.1107/S0108270100006880
_journal_volume 56
_journal_year 2000
_chemical_formula_iupac '[Ni (O3 S2 )(C12 H8 N2 )2 ] , 0.92H2 O , 1.4CH4 O'
_chemical_formula_moiety 'C24 H16 NiN4 O3 S2, 0.92H2O, 1.4CH4O'
_chemical_formula_sum 'C25.4 H23.44 N4 Ni O5.32 S2'
_chemical_formula_weight 592.66
_chemical_name_systematic
;
Bis-(2,10-phenanthroline-N,N')-(thiosulfato-O,S)-nickel(II)
hydrate, methanol solvate
;
_space_group_IT_number 2
_symmetry_cell_setting triclinic
_symmetry_space_group_name_Hall '-P 1'
_symmetry_space_group_name_H-M 'P -1'
_audit_creation_method SHELXL-97
_cell_angle_alpha 90.467(18)
_cell_angle_beta 100.365(15)
_cell_angle_gamma 87.202(13)
_cell_formula_units_Z 4
_cell_length_a 12.613(2)
_cell_length_b 18.855(3)
_cell_length_c 11.3048(19)
_cell_measurement_reflns_used 25
_cell_measurement_temperature 293(2)
_cell_measurement_theta_max 15
_cell_measurement_theta_min 7.5
_cell_volume 2641.5(8)
_computing_cell_refinement
;
MSC/AFC Diffractometer Control Software
;
_computing_data_collection
;
MSC/AFC Diffractometer Control Software (Molecular Structure
Corporation, 1988)
;
_computing_data_reduction
;
MSC/AFC Diffractometer Control Software
;
_computing_molecular_graphics 'XP in SHELXTL/PC (Sheldrick, 1994)'
_computing_publication_material
;
PARST (Nardelli, 1983) and CSD (Allen & Kennard, 1993)
;
_computing_structure_refinement 'SHELXL97 (Sheldrick, 1997)'
_computing_structure_solution 'SHELXS97 (Sheldrick, 1990)'
_diffrn_ambient_temperature 293(2)
_diffrn_measured_fraction_theta_full .981
_diffrn_measured_fraction_theta_max .981
_diffrn_measurement_device 'Rigaku AFC7S Difractometer'
_diffrn_measurement_method \w/2\q
_diffrn_radiation_monochromator graphite
_diffrn_radiation_source 'fine-focus sealed tube'
_diffrn_radiation_type MoK\a
_diffrn_radiation_wavelength .71070
_diffrn_reflns_av_R_equivalents .018
_diffrn_reflns_av_sigmaI/netI .054
_diffrn_reflns_limit_h_max 15
_diffrn_reflns_limit_h_min 0
_diffrn_reflns_limit_k_max 24
_diffrn_reflns_limit_k_min -24
_diffrn_reflns_limit_l_max 14
_diffrn_reflns_limit_l_min -14
_diffrn_reflns_number 12469
_diffrn_reflns_theta_full 27.51
_diffrn_reflns_theta_max 27.51
_diffrn_reflns_theta_min 2.01
_diffrn_standards_decay_% <3
_diffrn_standards_interval_count 150
_diffrn_standards_number 3
_exptl_absorpt_coefficient_mu .94
_exptl_absorpt_correction_T_max .80
_exptl_absorpt_correction_T_min .76
_exptl_absorpt_correction_type psi-scan
_exptl_absorpt_process_details
;MSC/AFC Diffractometer Control Software; Molecular Structure Corporation,
 1988)
;
_exptl_crystal_colour pale-grey
_exptl_crystal_density_diffrn 1.49
_exptl_crystal_density_method 'not measured'
_exptl_crystal_description polyhedra
_exptl_crystal_F_000 1225.6
_exptl_crystal_size_max .30
_exptl_crystal_size_mid .28
_exptl_crystal_size_min .22
_refine_diff_density_max .880
_refine_diff_density_min -.634
_refine_ls_extinction_method none
_refine_ls_goodness_of_fit_ref .954
_refine_ls_hydrogen_treatment constr
_refine_ls_matrix_type full
_refine_ls_number_parameters 737
_refine_ls_number_reflns 11915
_refine_ls_number_restraints 5
_refine_ls_restrained_S_all .963
_refine_ls_R_factor_all .090
_refine_ls_R_factor_gt .042
_refine_ls_shift/su_max <0.01
_refine_ls_shift/su_mean <0.01
_refine_ls_structure_factor_coef Fsqd
_refine_ls_weighting_details 'w = 1/[\s^2^(Fo^2^)+(0.089P)^2^+2.571P] where P=(Fo^2^+2Fc^2^)/3'
_refine_ls_weighting_scheme calc
_refine_ls_wR_factor_ref .164
_reflns_number_gt 7271
_reflns_number_total 11915
_reflns_threshold_expression I>2\s(I)
_cod_data_source_file da1130.cif
_cod_data_source_block I
_cod_depositor_comments
;
The following automatic conversions were performed:
'_geom_bond_publ_flag' value 'Y' changed to 'y' according to
'/home/saulius/struct/CIF-dictionaries/cif_core.dic' dictionary named
'cif_core.dic' version 2.4.1 from 2010-06-29 (20
times).

'_geom_bond_publ_flag' value 'N' changed to 'n' according to
'/home/saulius/struct/CIF-dictionaries/cif_core.dic' dictionary named
'cif_core.dic' version 2.4.1 from 2010-06-29 (69 times).

Automatic conversion script
Id: cif_fix_enum 1527 2010-12-29 10:47:43Z saulius 

The following automatic conversions were performed:

'_geom_bond_publ_flag' value 'Y' changed to 'y' according to
/home/saulius/struct/CIF-dictionaries/cif_core.dic dictionary named
'cif_core.dic' version 2.4.1 from 2010-06-29 (20
times).

'_geom_bond_publ_flag' value 'N' changed to 'n' according to
/home/saulius/struct/CIF-dictionaries/cif_core.dic dictionary named
'cif_core.dic' version 2.4.1 from 2010-06-29 (69
times).

'_geom_angle_publ_flag' value 'N' changed to 'n' according
to /home/saulius/struct/CIF-dictionaries/cif_core.dic dictionary
named 'cif_core.dic' version 2.4.1 from 2010-06-29 (150 times).

Automatic conversion script
Id: cif_fix_values 1715 2011-07-08 13:25:40Z adriana 

The following automatic conversions were performed:

'_refine_ls_weighting_scheme' value 'calc w =
1/[\s^2^(Fo^2^)+(0.089P)^2^+2.571P] where P=(Fo^2^+2Fc^2^)/3' was
changed to 'calc'. New tag '_refine_ls_weighting_details' was
created. The value of the new tag was set to 'w =
1/[\s^2^(Fo^2^)+(0.089P)^2^+2.571P] where P=(Fo^2^+2Fc^2^)/3'.

Automatic conversion script
Id: cif_fix_values 3143 2015-03-26 13:38:13Z robertas 
;
_cod_original_cell_volume 2641.4(7)
_cod_original_sg_symbol_H-M P-1
_cod_original_formula_sum 'C25.40 H23.44 N4 Ni O5.32 S2'
_cod_database_code 2011199
_cod_database_fobs_code 2011199

loop_
_symmetry_equiv_pos_as_xyz
'x, y, z'
'-x, -y, -z'

loop_
_atom_site_label
_atom_site_fract_x
_atom_site_fract_y
_atom_site_fract_z
_atom_site_U_iso_or_equiv
_atom_site_adp_type
_atom_site_calc_flag
_atom_site_refinement_flags
_atom_site_occupancy
_atom_site_disorder_assembly
_atom_site_disorder_group
_atom_site_type_symbol
Ni1A .72796(3) .13398(2) .84942(4) .03111(12) Uani d . 1 . . Ni
S1A .71271(8) .25973(5) .90695(8) .0409(2) Uani d . 1 . . S
S2A .75910(8) .21252(6) 1.06948(8) .0434(2) Uani d . 1 . . S
O1A .7699(2) .13584(14) 1.0371(2) .0444(6) Uani d . 1 . . O
O2A .6760(3) .22396(18) 1.1415(3) .0686(9) Uani d . 1 . . O
O3A .8637(3) .2361(2) 1.1266(3) .0902(13) Uani d . 1 . . O
N1A .8851(2) .14292(16) .8192(3) .0363(6) Uani d . 1 . . N
N2A .6975(2) .14962(15) .6650(3) .0347(6) Uani d . 1 . . N
C1A .9773(3) .1383(2) .8966(4) .0441(9) Uani d . 1 . . C
H1A .9758 .1289 .9769 .053 Uiso calc R 1 . . H
C2A 1.0770(3) .1470(2) .8618(4) .0522(10) Uani d . 1 . . C
H2A 1.1403 .1433 .9186 .063 Uiso calc R 1 . . H
C3A 1.0812(3) .1607(2) .7459(4) .0538(11) Uani d . 1 . . C
H3A 1.1473 .1666 .7226 .065 Uiso calc R 1 . . H
C4A .9847(3) .1659(2) .6596(4) .0450(9) Uani d . 1 . . C
C5A .9798(4) .1817(2) .5355(4) .0575(12) Uani d . 1 . . C
H5A 1.0436 .1877 .5071 .069 Uiso calc R 1 . . H
C6A .8854(4) .1880(2) .4587(4) .0557(11) Uani d . 1 . . C
H6A .8846 .1998 .3788 .067 Uiso calc R 1 . . H
C7A .7854(4) .1768(2) .4987(3) .0444(9) Uani d . 1 . . C
C8A .6836(4) .1813(2) .4228(4) .0541(11) Uani d . 1 . . C
H8A .6780 .1919 .3417 .065 Uiso calc R 1 . . H
C9A .5939(4) .1700(2) .4691(4) .0525(10) Uani d . 1 . . C
H9A .5262 .1728 .4201 .063 Uiso calc R 1 . . H
C10A .6039(3) .1541(2) .5903(3) .0426(8) Uani d . 1 . . C
H10A .5416 .1461 .6205 .051 Uiso calc R 1 . . H
C11A .7882(3) .16077(18) .6200(3) .0359(7) Uani d . 1 . . C
C12A .8883(3) .15598(18) .7019(3) .0357(7) Uani d . 1 . . C
N1D .5688(2) .11154(16) .8586(2) .0335(6) Uani d . 1 . . N
N2D .7373(2) .02302(16) .8383(3) .0393(7) Uani d . 1 . . N
C1D .4878(3) .1564(2) .8719(3) .0423(8) Uani d . 1 . . C
H1D .5002 .2046 .8791 .051 Uiso calc R 1 . . H
C2D .3849(3) .1342(3) .8755(4) .0500(10) Uani d . 1 . . C
H2D .3299 .1673 .8853 .060 Uiso calc R 1 . . H
C3D .3649(3) .0645(3) .8648(4) .0511(10) Uani d . 1 . . C
H3D .2962 .0494 .8670 .061 Uiso calc R 1 . . H
C4D .4482(3) .0150(2) .8504(3) .0440(9) Uani d . 1 . . C
C5D .4361(4) -.0602(2) .8403(4) .0537(11) Uani d . 1 . . C
H5D .3695 -.0785 .8436 .064 Uiso calc R 1 . . H
C6D .5197(4) -.1044(2) .8263(4) .0576(12) Uani d . 1 . . C
H6D .5091 -.1528 .8185 .069 Uiso calc R 1 . . H
C7D .6254(4) -.0794(2) .8227(3) .0470(9) Uani d . 1 . . C
C8D .7150(4) -.1230(2) .8092(4) .0591(12) Uani d . 1 . . C
H8D .7084 -.1716 .7978 .071 Uiso calc R 1 . . H
C9D .8123(4) -.0941(2) .8129(4) .0620(12) Uani d . 1 . . C
H9D .8727 -.1228 .8049 .074 Uiso calc R 1 . . H
C10D .8206(4) -.0203(2) .8288(4) .0508(10) Uani d . 1 . . C
H10D .8878 -.0013 .8328 .061 Uiso calc R 1 . . H
C11D .6392(3) -.00587(19) .8360(3) .0374(8) Uani d . 1 . . C
C12D .5502(3) .04114(19) .8485(3) .0348(7) Uani d . 1 . . C
Ni1B .29705(3) .35532(2) .65710(4) .03174(13) Uani d . 1 . . Ni
S1B .31710(8) .22862(5) .60692(8) .0386(2) Uani d . 1 . . S
S2B .27229(7) .27233(5) .44126(8) .0358(2) Uani d . 1 . . S
O1B .2480(2) .34823(14) .4690(2) .0408(6) Uani d . 1 . . O
O2B .3605(2) .26521(15) .3748(2) .0495(7) Uani d . 1 . . O
O3B .1765(2) .23916(17) .3790(3) .0591(8) Uani d . 1 . . O
N1B .1405(2) .34815(16) .6892(3) .0365(6) Uani d . 1 . . N
N2B .3290(2) .34171(16) .8424(3) .0354(6) Uani d . 1 . . N
C1B .0482(3) .3536(2) .6111(4) .0433(9) Uani d . 1 . . C
H1B .0498 .3608 .5302 .052 Uiso calc R 1 . . H
C2B -.0515(3) .3487(2) .6476(4) .0538(11) Uani d . 1 . . C
H2B -.1150 .3536 .5913 .065 Uiso calc R 1 . . H
C3B -.0558(3) .3368(2) .7646(4) .0540(11) Uani d . 1 . . C
H3B -.1220 .3331 .7889 .065 Uiso calc R 1 . . H
C4B .0414(3) .3302(2) .8495(4) .0470(9) Uani d . 1 . . C
C5B .0462(4) .3154(3) .9748(4) .0592(12) Uani d . 1 . . C
H5B -.0175 .3103 1.0038 .071 Uiso calc R 1 . . H
C6B .1413(4) .3088(3) 1.0510(4) .0586(12) Uani d . 1 . . C
H6B .1422 .2982 1.1314 .070 Uiso calc R 1 . . H
C7B .2409(4) .3177(2) 1.0104(4) .0473(9) Uani d . 1 . . C
C8B .3426(4) .3130(2) 1.0854(4) .0544(11) Uani d . 1 . . C
H8B .3483 .3034 1.1670 .065 Uiso calc R 1 . . H
C9B .4328(4) .3224(2) 1.0380(4) .0555(11) Uani d . 1 . . C
H9B .5006 .3189 1.0869 .067 Uiso calc R 1 . . H
C10B .4229(3) .3371(2) .9166(3) .0440(9) Uani d . 1 . . C
H10B .4852 .3441 .8858 .053 Uiso calc R 1 . . H
C11B .2382(3) .33238(18) .8882(3) .0377(8) Uani d . 1 . . C
C12B .1377(3) .33749(19) .8070(3) .0377(8) Uani d . 1 . . C
N1C .4554(2) .37770(15) .6461(3) .0332(6) Uani d . 1 . . N
N2C .2871(2) .46634(16) .6629(3) .0400(7) Uani d . 1 . . N
C1C .5372(3) .3328(2) .6359(3) .0411(8) Uani d . 1 . . C
H1C .5256 .2845 .6316 .049 Uiso calc R 1 . . H
C2C .6402(3) .3551(2) .6312(4) .0502(10) Uani d . 1 . . C
H2C .6959 .3220 .6242 .060 Uiso calc R 1 . . H
C3C .6586(3) .4255(2) .6370(4) .0496(10) Uani d . 1 . . C
H3C .7270 .4408 .6341 .059 Uiso calc R 1 . . H
C4C .5748(3) .4749(2) .6473(3) .0415(8) Uani d . 1 . . C
C5C .5848(4) .5502(2) .6521(4) .0527(11) Uani d . 1 . . C
H5C .6510 .5687 .6477 .063 Uiso calc R 1 . . H
C6C .5009(4) .5946(2) .6627(4) .0536(11) Uani d . 1 . . C
H6C .5104 .6432 .6664 .064 Uiso calc R 1 . . H
C7C .3973(4) .5692(2) .6685(4) .0471(9) Uani d . 1 . . C
C8C .3065(4) .6130(2) .6784(5) .0643(13) Uani d . 1 . . C
H8C .3123 .6619 .6858 .077 Uiso calc R 1 . . H
C9C .2099(4) .5839(3) .6773(5) .0688(14) Uani d . 1 . . C
H9C .1487 .6128 .6814 .083 Uiso calc R 1 . . H
C10C .2032(4) .5095(2) .6698(4) .0552(11) Uani d . 1 . . C
H10C .1368 .4902 .6697 .066 Uiso calc R 1 . . H
C11C .3836(3) .49564(19) .6618(3) .0371(8) Uani d . 1 . . C
C12C .4732(3) .44799(18) .6518(3) .0329(7) Uani d . 1 . . C
O1W .0034(3) .67971(19) .7220(3) .0710(9) Uani d . 1 A 1 O
O2W .1217(6) .4819(4) .3949(8) .087(3) Uani d P .549(8) B 2 O
O3W 1.1969(16) .0740(8) .4889(19) .102(6) Uani d P .290(9) C 3 O
O1X -.0057(7) .5439(4) .8249(8) .104(3) Uani d PD .580(7) D 4 O
C1X -.0934(15) .5378(11) .7305(19) .263(18) Uani d PD .580(7) D 4 C
O2X .1456(14) .4913(7) .9986(13) .146(6) Uani d PD .453(8) E 5 O
C2X .2482(15) .5191(15) 1.019(3) .167(16) Uani d PD .453(8) E 5 C
O3X 1.2809(17) .0371(7) .5163(12) .179(7) Uani d PD .575(8) F 6 O
C3X 1.3851(18) .0537(15) .506(3) .225(13) Uani d PD .575(8) F 6 C
C4X .348(3) .547(2) 1.016(4) .21(2) Uani d PD .316(9) G 7 C
O4X .238(3) .560(2) 1.015(4) .22(2) Uani d PD .316(9) G 7 O
O5X .8956(5) .0226(3) 1.1488(5) .106(2) Uani d PD .882(7) H 8 O
C5X .9097(10) .0375(6) 1.2719(7) .149(4) Uani d PD .882(7) H 8 C

loop_
_atom_site_aniso_label
_atom_site_aniso_U_11
_atom_site_aniso_U_22
_atom_site_aniso_U_33
_atom_site_aniso_U_12
_atom_site_aniso_U_13
_atom_site_aniso_U_23
Ni1A .0287(2) .0369(2) .0298(2) -.00615(18) .00940(16) .00266(17)
S1A .0483(5) .0397(5) .0379(5) -.0087(4) .0143(4) .0027(4)
S2A .0490(5) .0540(6) .0288(4) -.0181(5) .0073(4) -.0020(4)
O1A .0477(15) .0508(16) .0344(13) -.0023(12) .0061(11) .0085(11)
O2A .095(3) .072(2) .0484(18) -.0015(19) .0391(18) .0031(15)
O3A .086(3) .112(3) .065(2) -.057(2) -.0224(19) .008(2)
N1A .0287(15) .0421(16) .0409(16) -.0061(12) .0121(12) .0036(13)
N2A .0347(15) .0390(16) .0322(15) -.0012(12) .0108(12) .0014(12)
C1A .0295(19) .053(2) .050(2) -.0067(16) .0074(16) .0049(18)
C2A .038(2) .057(3) .061(3) -.0019(19) .0087(19) .001(2)
C3A .038(2) .056(3) .074(3) -.0104(18) .026(2) -.005(2)
C4A .043(2) .041(2) .059(2) -.0091(16) .0284(18) -.0002(17)
C5A .066(3) .059(3) .061(3) -.016(2) .044(2) -.004(2)
C6A .079(3) .059(3) .038(2) -.014(2) .032(2) .0004(19)
C7A .063(3) .0378(19) .036(2) -.0055(18) .0201(18) .0006(15)
C8A .078(3) .055(2) .0295(19) .001(2) .0097(19) .0035(17)
C9A .054(2) .065(3) .035(2) .008(2) .0014(18) .0014(19)
C10A .041(2) .047(2) .038(2) .0012(17) .0057(16) -.0030(16)
C11A .044(2) .0323(17) .0345(18) -.0030(15) .0142(15) .0001(14)
C12A .0377(19) .0344(17) .0396(19) -.0058(15) .0182(15) .0010(14)
N1D .0291(14) .0421(16) .0316(15) -.0107(12) .0093(11) .0011(12)
N2D .0402(17) .0383(16) .0401(17) -.0019(13) .0091(13) .0038(13)
C1D .0360(19) .051(2) .041(2) -.0015(17) .0092(15) .0048(17)
C2D .034(2) .071(3) .046(2) .0016(19) .0093(16) .004(2)
C3D .035(2) .078(3) .043(2) -.018(2) .0074(16) .009(2)
C4D .045(2) .058(2) .0299(18) -.0211(19) .0044(15) .0050(16)
C5D .059(3) .060(3) .044(2) -.032(2) .0044(19) .0037(19)
C6D .080(3) .047(2) .045(2) -.032(2) .000(2) .0020(18)
C7D .069(3) .038(2) .0339(19) -.0131(19) .0064(18) .0000(15)
C8D .089(4) .036(2) .052(3) -.008(2) .012(2) -.0030(18)
C9D .078(3) .044(2) .065(3) .012(2) .020(3) -.001(2)
C10D .048(2) .049(2) .057(3) .0025(19) .0128(19) -.0007(19)
C11D .048(2) .0388(19) .0278(17) -.0151(16) .0082(14) .0017(14)
C12D .0351(18) .0418(19) .0282(17) -.0130(15) .0047(13) .0023(14)
Ni1B .0299(2) .0357(2) .0320(2) -.00446(18) .01126(17) .00113(18)
S1B .0438(5) .0372(5) .0368(5) -.0050(4) .0118(4) .0050(4)
S2B .0345(4) .0438(5) .0304(4) -.0081(4) .0080(3) .0000(4)
O1B .0451(15) .0443(14) .0335(13) -.0010(12) .0083(11) .0061(11)
O2B .0536(17) .0597(18) .0412(15) -.0044(14) .0245(13) .0003(13)
O3B .0474(17) .070(2) .0574(18) -.0196(15) -.0023(14) -.0074(15)
N1B .0311(15) .0422(17) .0402(16) -.0070(13) .0154(12) -.0005(13)
N2B .0350(15) .0386(16) .0344(15) -.0029(12) .0111(12) -.0015(12)
C1B .0342(19) .052(2) .045(2) -.0072(17) .0077(16) .0017(17)
C2B .035(2) .060(3) .068(3) -.0010(19) .0140(19) .002(2)
C3B .037(2) .058(3) .074(3) -.0086(19) .026(2) -.002(2)
C4B .046(2) .046(2) .057(3) -.0069(18) .0277(19) .0003(18)
C5B .063(3) .070(3) .056(3) -.013(2) .039(2) -.003(2)
C6B .071(3) .067(3) .046(2) -.009(2) .032(2) .002(2)
C7B .063(3) .044(2) .039(2) -.0032(19) .0198(18) -.0008(16)
C8B .075(3) .057(3) .031(2) -.006(2) .0107(19) -.0002(18)
C9B .057(3) .065(3) .041(2) -.001(2) .0008(19) .000(2)
C10B .046(2) .049(2) .037(2) -.0022(18) .0088(16) -.0043(16)
C11B .048(2) .0329(17) .0363(19) -.0024(15) .0181(16) -.0024(14)
C12B .0384(19) .0355(18) .043(2) -.0036(15) .0176(15) -.0013(15)
N1C .0296(14) .0360(15) .0361(15) -.0087(12) .0101(11) .0008(12)
N2C .0412(17) .0369(16) .0449(18) -.0015(13) .0160(14) .0001(13)
C1C .0362(19) .044(2) .046(2) -.0007(16) .0152(16) .0031(16)
C2C .038(2) .059(3) .055(2) .0020(19) .0111(18) .001(2)
C3C .034(2) .067(3) .049(2) -.0131(19) .0097(17) .004(2)
C4C .043(2) .049(2) .0351(19) -.0157(17) .0082(15) .0013(16)
C5C .058(3) .055(3) .048(2) -.029(2) .0095(19) -.0006(19)
C6C .078(3) .039(2) .046(2) -.023(2) .010(2) -.0031(17)
C7C .066(3) .0340(19) .043(2) -.0102(18) .0121(19) -.0018(16)
C8C .087(4) .033(2) .075(3) .002(2) .022(3) -.002(2)
C9C .074(3) .047(3) .090(4) .014(2) .031(3) -.003(2)
C10C .046(2) .050(2) .073(3) .0078(19) .023(2) .000(2)
C11C .043(2) .0375(18) .0328(18) -.0066(16) .0118(15) -.0013(14)
C12C .0363(18) .0379(18) .0268(16) -.0097(14) .0096(13) .0007(13)
O1W .0563(19) .075(2) .082(2) -.0002(17) .0139(17) -.0193(19)
O2W .078(5) .061(5) .116(7) -.002(4) .000(4) .018(4)
O3W .118(14) .043(8) .156(17) -.001(8) .055(12) -.005(8)
O1X .104(6) .085(5) .123(7) .002(5) .026(5) -.003(5)
C1X .16(2) .112(15) .53(6) -.051(15) .11(3) -.07(3)
O2X .187(15) .109(10) .146(12) -.016(10) .038(11) .054(9)
C2X .30(5) .093(18) .094(16) -.03(2) -.01(2) .006(15)
O3X .27(2) .110(10) .143(10) -.053(12) -.008(13) .002(8)
C3X .23(3) .20(3) .24(3) -.08(2) .01(2) -.01(2)
C4X .27(5) .16(4) .16(3) -.10(4) -.06(4) .08(3)
O4X .29(5) .17(3) .19(3) -.06(3) .04(3) -.09(3)
O5X .121(4) .083(3) .106(4) .034(3) .014(3) .009(3)
C5X .155(10) .146(9) .144(10) .008(7) .032(8) -.048(8)

loop_
_atom_type_symbol
_atom_type_description
_atom_type_scat_dispersion_real
_atom_type_scat_dispersion_imag
_atom_type_scat_source
C C .0033 .0016 'International Tables Vol C Tables 4.2.6.8 and 6.1.1.4'
H H .0000 .0000 'International Tables Vol C Tables 4.2.6.8 and 6.1.1.4'
N N .0061 .0033 'International Tables Vol C Tables 4.2.6.8 and 6.1.1.4'
Ni Ni .3393 1.1124 'International Tables Vol C Tables 4.2.6.8 and 6.1.1.4'
S S .1246 .1234 'International Tables Vol C Tables 4.2.6.8 and 6.1.1.4'
O O .0106 .0060 'International Tables Vol C Tables 4.2.6.8 and 6.1.1.4'

loop_
_geom_angle_atom_site_label_1
_geom_angle_atom_site_label_2
_geom_angle_atom_site_label_3
_geom_angle
_geom_angle_publ_flag
N2A Ni1A N1A 80.02(12) n
N2A Ni1A N1D 94.56(11) n
N1A Ni1A N1D 170.52(12) n
N2A Ni1A O1A 169.94(11) n
N1A Ni1A O1A 95.12(11) n
N1D Ni1A O1A 91.40(11) n
N2A Ni1A N2D 94.76(12) n
N1A Ni1A N2D 93.05(12) n
N1D Ni1A N2D 79.57(12) n
O1A Ni1A N2D 94.29(11) n
N2A Ni1A S1A 96.96(9) n
N1A Ni1A S1A 92.39(9) n
N1D Ni1A S1A 96.01(9) n
O1A Ni1A S1A 74.32(8) n
N2D Ni1A S1A 167.77(9) n
S2A S1A Ni1A 78.56(5) n
O3A S2A O2A 113.8(2) n
O3A S2A O1A 109.2(2) n
O2A S2A O1A 110.50(18) n
O3A S2A S1A 110.15(16) n
O2A S2A S1A 110.09(15) n
O1A S2A S1A 102.59(11) n
S2A O1A Ni1A 104.52(14) n
C1A N1A C12A 118.3(3) n
C1A N1A Ni1A 129.3(3) n
C12A N1A Ni1A 112.3(2) n
C10A N2A C11A 118.0(3) n
C10A N2A Ni1A 129.0(2) n
C11A N2A Ni1A 112.9(2) n
N1A C1A C2A 122.3(4) n
C3A C2A C1A 119.9(4) n
C2A C3A C4A 119.8(4) n
C12A C4A C5A 119.1(4) n
C12A C4A C3A 116.6(4) n
C5A C4A C3A 124.3(4) n
C6A C5A C4A 121.5(4) n
C5A C6A C7A 120.7(4) n
C11A C7A C8A 117.4(4) n
C11A C7A C6A 118.8(4) n
C8A C7A C6A 123.8(4) n
C9A C8A C7A 119.4(4) n
C8A C9A C10A 119.4(4) n
N2A C10A C9A 123.3(4) n
N2A C11A C7A 122.4(3) n
N2A C11A C12A 117.2(3) n
C7A C11A C12A 120.3(3) n
N1A C12A C4A 123.0(3) n
N1A C12A C11A 117.4(3) n
C4A C12A C11A 119.5(3) n
C1D N1D C12D 118.5(3) n
C1D N1D Ni1A 128.4(3) n
C12D N1D Ni1A 113.1(2) n
C10D N2D C11D 118.1(3) n
C10D N2D Ni1A 129.5(3) n
C11D N2D Ni1A 112.4(2) n
N1D C1D C2D 122.5(4) n
C3D C2D C1D 119.8(4) n
C2D C3D C4D 119.7(4) n
C3D C4D C12D 117.4(4) n
C3D C4D C5D 124.1(4) n
C12D C4D C5D 118.5(4) n
C6D C5D C4D 120.8(4) n
C5D C6D C7D 122.3(4) n
C8D C7D C11D 117.8(4) n
C8D C7D C6D 124.6(4) n
C11D C7D C6D 117.5(4) n
C9D C8D C7D 119.7(4) n
C8D C9D C10D 119.4(4) n
N2D C10D C9D 122.8(4) n
N2D C11D C7D 122.1(4) n
N2D C11D C12D 117.6(3) n
C7D C11D C12D 120.2(3) n
N1D C12D C4D 122.2(3) n
N1D C12D C11D 117.2(3) n
C4D C12D C11D 120.7(3) n
N2B Ni1B N1B 80.10(12) n
N2B Ni1B N1C 94.39(11) n
N1B Ni1B N1C 169.79(11) n
N2B Ni1B N2C 95.30(12) n
N1B Ni1B N2C 92.47(12) n
N1C Ni1B N2C 79.41(12) n
N2B Ni1B O1B 167.59(11) n
N1B Ni1B O1B 93.02(11) n
N1C Ni1B O1B 93.87(11) n
N2C Ni1B O1B 95.31(11) n
N2B Ni1B S1B 96.04(9) n
N1B Ni1B S1B 94.09(9) n
N1C Ni1B S1B 95.03(8) n
N2C Ni1B S1B 167.73(9) n
O1B Ni1B S1B 74.01(8) n
S2B S1B Ni1B 78.69(4) n
O2B S2B O3B 111.90(18) n
O2B S2B O1B 111.27(16) n
O3B S2B O1B 111.14(17) n
O2B S2B S1B 110.24(13) n
O3B S2B S1B 109.25(14) n
O1B S2B S1B 102.64(11) n
S2B O1B Ni1B 104.11(13) n
C1B N1B C12B 119.0(3) n
C1B N1B Ni1B 128.6(2) n
C12B N1B Ni1B 112.5(2) n
C10B N2B C11B 118.2(3) n
C10B N2B Ni1B 129.2(3) n
C11B N2B Ni1B 112.5(2) n
N1B C1B C2B 121.7(4) n
C3B C2B C1B 120.2(4) n
C2B C3B C4B 119.3(4) n
C12B C4B C3B 117.3(4) n
C12B C4B C5B 118.9(4) n
C3B C4B C5B 123.9(4) n
C6B C5B C4B 121.1(4) n
C5B C6B C7B 121.2(4) n
C8B C7B C11B 117.2(4) n
C8B C7B C6B 124.1(4) n
C11B C7B C6B 118.7(4) n
C9B C8B C7B 119.6(4) n
C8B C9B C10B 119.5(4) n
N2B C10B C9B 123.0(4) n
N2B C11B C7B 122.5(4) n
N2B C11B C12B 117.5(3) n
C7B C11B C12B 120.1(3) n
N1B C12B C4B 122.6(4) n
N1B C12B C11B 117.4(3) n
C4B C12B C11B 120.0(3) n
C1C N1C C12C 118.2(3) n
C1C N1C Ni1B 128.6(2) n
C12C N1C Ni1B 113.2(2) n
C10C N2C C11C 117.9(3) n
C10C N2C Ni1B 129.2(3) n
C11C N2C Ni1B 112.9(2) n
N1C C1C C2C 122.7(4) n
C3C C2C C1C 119.4(4) n
C2C C3C C4C 120.1(4) n
C3C C4C C12C 116.9(3) n
C3C C4C C5C 124.6(4) n
C12C C4C C5C 118.4(4) n
C6C C5C C4C 121.4(4) n
C5C C6C C7C 121.7(4) n
C8C C7C C11C 117.1(4) n
C8C C7C C6C 124.2(4) n
C11C C7C C6C 118.7(4) n
C9C C8C C7C 119.8(4) n
C8C C9C C10C 119.4(4) n
N2C C10C C9C 122.7(4) n
N2C C11C C7C 123.1(4) n
N2C C11C C12C 117.0(3) n
C7C C11C C12C 119.9(3) n
N1C C12C C4C 122.7(3) n
N1C C12C C11C 117.4(3) n
C4C C12C C11C 119.9(3) n

loop_
_geom_bond_atom_site_label_1
_geom_bond_atom_site_label_2
_geom_bond_site_symmetry_2
_geom_bond_distance
_geom_bond_publ_flag
Ni1A N2A . 2.071(3) y
Ni1A N1A . 2.086(3) y
Ni1A N1D . 2.092(3) y
Ni1A O1A . 2.093(3) y
Ni1A N2D . 2.094(3) y
Ni1A S1A . 2.4613(11) y
S1A S2A . 2.0249(14) y
S2A O3A . 1.449(3) y
S2A O2A . 1.445(3) y
S2A O1A . 1.494(3) y
N1A C1A . 1.323(5) n
N1A C12A . 1.359(4) n
N2A C10A . 1.321(5) n
N2A C11A . 1.359(4) n
C1A C2A . 1.401(5) n
C2A C3A . 1.349(6) n
C3A C4A . 1.416(6) n
C4A C12A . 1.405(5) n
C4A C5A . 1.427(6) n
C5A C6A . 1.342(7) n
C6A C7A . 1.440(6) n
C7A C11A . 1.400(5) n
C7A C8A . 1.410(6) n
C8A C9A . 1.356(6) n
C9A C10A . 1.387(5) n
C11A C12A . 1.425(5) n
N1D C1D . 1.324(5) n
N1D C12D . 1.359(4) n
N2D C10D . 1.319(5) n
N2D C11D . 1.372(5) n
C1D C2D . 1.391(5) n
C2D C3D . 1.352(6) n
C3D C4D . 1.402(6) n
C4D C12D . 1.404(5) n
C4D C5D . 1.435(6) n
C5D C6D . 1.344(7) n
C6D C7D . 1.442(6) n
C7D C8D . 1.395(6) n
C7D C11D . 1.410(5) n
C8D C9D . 1.359(7) n
C9D C10D . 1.409(6) n
C11D C12D . 1.422(5) n
Ni1B N2B . 2.076(3) y
Ni1B N1B . 2.082(3) y
Ni1B N1C . 2.087(3) y
Ni1B N2C . 2.092(3) y
Ni1B O1B . 2.110(3) y
Ni1B S1B . 2.4624(11) y
S1B S2B . 2.0260(13) y
S2B O2B . 1.450(3) y
S2B O3B . 1.452(3) y
S2B O1B . 1.492(3) y
N1B C1B . 1.329(5) n
N1B C12B . 1.355(5) n
N2B C10B . 1.322(5) n
N2B C11B . 1.358(4) n
C1B C2B . 1.399(5) n
C2B C3B . 1.354(6) n
C3B C4B . 1.416(6) n
C4B C12B . 1.397(5) n
C4B C5B . 1.436(6) n
C5B C6B . 1.346(7) n
C6B C7B . 1.431(6) n
C7B C8B . 1.403(6) n
C7B C11B . 1.405(5) n
C8B C9B . 1.362(6) n
C9B C10B . 1.385(6) n
C11B C12B . 1.425(5) n
N1C C1C . 1.322(5) n
N1C C12C . 1.354(4) n
N2C C10C . 1.317(5) n
N2C C11C . 1.362(5) n
C1C C2C . 1.394(5) n
C2C C3C . 1.358(6) n
C3C C4C . 1.395(6) n
C4C C12C . 1.411(5) n
C4C C5C . 1.431(6) n
C5C C6C . 1.339(6) n
C6C C7C . 1.427(6) n
C7C C8C . 1.400(6) n
C7C C11C . 1.405(5) n
C8C C9C . 1.359(7) n
C9C C10C . 1.410(6) n
C11C C12C . 1.429(5) n
O1X C1X . 1.401(5) n
O2X C2X . 1.401(5) n
O3X C3X . 1.390(5) n
C4X O4X . 1.401(5) n
O5X C5X . 1.400(5) n
